data_4066179
loop_
_publ_author_name
'Kahnes, Marcel'
'G\"orls, Helmar'
'Westerhausen, Matthias'

_publ_section_title
;
 Synthesis of Dinuclear Zinc Alkynyls and Their Use in Catalytic
 Silicon&#x2212;Carbon Bond Formation
;
_journal_issue 16
_journal_name_full Organometallics
_journal_page_first 3490
_journal_paper_doi 10.1021/om100338s
_journal_volume 29
_journal_year 2010
_chemical_formula_moiety 'C34 H55 N3 Si4 Zn2'
_chemical_formula_sum 'C34 H55 N3 Si4 Zn2'
_chemical_formula_weight 748.91
_chemical_name_systematic
; 
 ? 
;
_space_group_IT_number 2
_symmetry_cell_setting triclinic
_symmetry_space_group_name_Hall '-P 1'
_symmetry_space_group_name_H-M 'P -1'
_atom_sites_solution_hydrogens geom
_atom_sites_solution_primary direct
_atom_sites_solution_secondary difmap
_audit_creation_method SHELXL-97
_cell_angle_alpha 89.250(2)
_cell_angle_beta 89.696(2)
_cell_angle_gamma 70.2520(10)
_cell_formula_units_Z 2
_cell_length_a 8.5511(2)
_cell_length_b 11.6155(3)
_cell_length_c 21.8218(6)
_cell_measurement_reflns_used 14179
_cell_measurement_temperature 183(2)
_cell_measurement_theta_max 27.46
_cell_measurement_theta_min 2.09
_cell_volume 2039.81(9)
_computing_cell_refinement DENZO
_computing_data_collection COLLECT
_computing_data_reduction DENZO
_computing_molecular_graphics SHELXTL/PC
_computing_publication_material SHELXL-97
_computing_structure_refinement 'SHELXL-97 (Sheldrick, 1997)'
_computing_structure_solution 'SHELXS-97 (Sheldrick, 1990)'
_diffrn_ambient_temperature 183(2)
_diffrn_measured_fraction_theta_full 0.983
_diffrn_measured_fraction_theta_max 0.983
_diffrn_measurement_device_type KappaCCD
_diffrn_measurement_method 'phi- + omega-scan'
_diffrn_radiation_monochromator graphite
_diffrn_radiation_source 'fine-focus sealed tube'
_diffrn_radiation_type MoK\a
_diffrn_radiation_wavelength 0.71073
_diffrn_reflns_av_R_equivalents 0.0289
_diffrn_reflns_av_sigmaI/netI 0.0644
_diffrn_reflns_limit_h_max 10
_diffrn_reflns_limit_h_min -11
_diffrn_reflns_limit_k_max 14
_diffrn_reflns_limit_k_min -15
_diffrn_reflns_limit_l_max 28
_diffrn_reflns_limit_l_min -28
_diffrn_reflns_number 14179
_diffrn_reflns_theta_full 27.46
_diffrn_reflns_theta_max 27.46
_diffrn_reflns_theta_min 2.09
_exptl_absorpt_coefficient_mu 1.318
_exptl_absorpt_correction_type none
_exptl_crystal_colour colourless
_exptl_crystal_density_diffrn 1.219
_exptl_crystal_density_method 'not measured'
_exptl_crystal_description prism
_exptl_crystal_F_000 792
_exptl_crystal_size_max 0.05
_exptl_crystal_size_mid 0.05
_exptl_crystal_size_min 0.04
_refine_diff_density_max 0.321
_refine_diff_density_min -0.414
_refine_diff_density_rms 0.065
_refine_ls_extinction_method none
_refine_ls_goodness_of_fit_ref 0.970
_refine_ls_hydrogen_treatment constr
_refine_ls_matrix_type full
_refine_ls_number_parameters 399
_refine_ls_number_reflns 9184
_refine_ls_number_restraints 0
_refine_ls_restrained_S_all 0.970
_refine_ls_R_factor_all 0.0712
_refine_ls_R_factor_gt 0.0381
_refine_ls_shift/su_max 0.005
_refine_ls_shift/su_mean 0.000
_refine_ls_structure_factor_coef Fsqd
_refine_ls_weighting_details 'calc w=1/[\s^2^(Fo^2^)+(0.0429P)^2^+0.0000P] where P=(Fo^2^+2Fc^2^)/3'
_refine_ls_weighting_scheme calc
_refine_ls_wR_factor_gt 0.0788
_refine_ls_wR_factor_ref 0.0886
_reflns_number_gt 6431
_reflns_number_total 9184
_reflns_threshold_expression >2sigma(I)
_cod_data_source_file om100338s_si_002.cif
_cod_data_source_block FO3922
_cod_depositor_comments
;
The following automatic conversions were performed:

'_exptl_absorpt_correction_type' value 'NONE' changed to 'none'
according to /home/saulius/struct/CIF-dictionaries/cif_core.dic
dictionary named 'cif_core.dic' version 2.4.1 from 2010-06-29.

Automatic conversion script
Id: cif_fix_values 1715 2011-07-08 13:25:40Z adriana 
;
_cod_database_code 4066179

loop_
_symmetry_equiv_pos_as_xyz
'x, y, z'
'-x, -y, -z'

loop_
_atom_site_label
_atom_site_type_symbol
_atom_site_fract_x
_atom_site_fract_y
_atom_site_fract_z
_atom_site_U_iso_or_equiv
_atom_site_adp_type
_atom_site_occupancy
_atom_site_symmetry_multiplicity
_atom_site_calc_flag
_atom_site_refinement_flags
Zn1 Zn 0.61850(3) 0.61013(2) 0.185990(12) 0.02848(8) Uani 1 1 d .
Zn2 Zn 0.65484(3) 0.44942(2) 0.293173(12) 0.02789(8) Uani 1 1 d .
Si1 Si 0.56678(10) 0.88753(6) 0.16859(4) 0.04441(19) Uani 1 1 d .
Si2 Si 0.40811(9) 0.76052(6) 0.06942(3) 0.03975(18) Uani 1 1 d .
Si3 Si 0.64624(8) 0.25231(6) 0.39150(3) 0.03561(16) Uani 1 1 d .
Si4 Si 0.96917(8) 0.20335(6) 0.31005(3) 0.03027(15) Uani 1 1 d .
N1 N 0.7714(3) 0.46490(18) 0.13250(9) 0.0391(5) Uani 1 1 d .
N2 N 0.5266(2) 0.47146(16) 0.21332(9) 0.0326(5) Uani 1 1 d .
N3 N 0.4311(2) 0.58461(17) 0.32104(10) 0.0357(5) Uani 1 1 d .
C1 C 0.9127(4) 0.4596(3) 0.10421(12) 0.0524(7) Uani 1 1 d .
H1A H 0.9429 0.5311 0.1024 0.063 Uiso 1 1 calc R
C2 C 1.0167(4) 0.3537(3) 0.07749(14) 0.0705(10) Uani 1 1 d .
H2A H 1.1169 0.3520 0.0579 0.085 Uiso 1 1 calc R
C3 C 0.9710(5) 0.2518(3) 0.08016(15) 0.0750(12) Uani 1 1 d .
H3A H 1.0389 0.1782 0.0616 0.090 Uiso 1 1 calc R
C4 C 0.8278(4) 0.2555(3) 0.10942(13) 0.0611(9) Uani 1 1 d .
H4A H 0.7963 0.1846 0.1117 0.073 Uiso 1 1 calc R
C5 C 0.7286(3) 0.3638(2) 0.13579(11) 0.0420(7) Uani 1 1 d .
C6 C 0.5694(3) 0.3749(2) 0.16792(12) 0.0453(7) Uani 1 1 d .
H6A H 0.4788 0.3925 0.1374 0.054 Uiso 1 1 calc R
H6B H 0.5799 0.2961 0.1884 0.054 Uiso 1 1 calc R
C7 C 0.3476(3) 0.5150(2) 0.22777(13) 0.0452(7) Uani 1 1 d .
H7A H 0.3131 0.4447 0.2399 0.054 Uiso 1 1 calc R
H7B H 0.2833 0.5541 0.1909 0.054 Uiso 1 1 calc R
C8 C 0.3115(3) 0.6051(2) 0.27882(12) 0.0401(6) Uani 1 1 d .
C9 C 0.1652(3) 0.7064(3) 0.28314(15) 0.0555(8) Uani 1 1 d .
H9A H 0.0806 0.7212 0.2531 0.067 Uiso 1 1 calc R
C10 C 0.1467(4) 0.7841(3) 0.33199(16) 0.0617(9) Uani 1 1 d .
H10A H 0.0484 0.8532 0.3356 0.074 Uiso 1 1 calc R
C11 C 0.2682(4) 0.7624(2) 0.37504(15) 0.0552(8) Uani 1 1 d .
H11A H 0.2558 0.8150 0.4090 0.066 Uiso 1 1 calc R
C12 C 0.4092(3) 0.6622(2) 0.36790(12) 0.0425(6) Uani 1 1 d .
H12A H 0.4952 0.6471 0.3975 0.051 Uiso 1 1 calc R
C13 C 0.7623(3) 0.5990(2) 0.26219(11) 0.0330(5) Uani 1 1 d .
C14 C 0.8182(3) 0.6112(2) 0.31219(11) 0.0319(5) Uani 1 1 d .
C15 C 0.8782(3) 0.6327(2) 0.37134(11) 0.0329(5) Uani 1 1 d .
C16 C 1.0218(3) 0.5506(2) 0.39708(12) 0.0371(6) Uani 1 1 d .
H16A H 1.0810 0.4773 0.3763 0.045 Uiso 1 1 calc R
C17 C 1.0790(3) 0.5756(2) 0.45313(12) 0.0436(6) Uani 1 1 d .
H17A H 1.1772 0.5194 0.4705 0.052 Uiso 1 1 calc R
C18 C 0.9939(3) 0.6818(2) 0.48365(12) 0.0460(7) Uani 1 1 d .
H18A H 1.0339 0.6985 0.5219 0.055 Uiso 1 1 calc R
C19 C 0.8514(4) 0.7632(2) 0.45880(12) 0.0460(7) Uani 1 1 d .
H19A H 0.7926 0.8360 0.4800 0.055 Uiso 1 1 calc R
C20 C 0.7930(3) 0.7396(2) 0.40296(12) 0.0409(6) Uani 1 1 d .
H20A H 0.6946 0.7965 0.3860 0.049 Uiso 1 1 calc R
C21 C 0.4736(3) 0.77064(19) 0.14855(10) 0.0312(5) Uani 1 1 d .
H21A H 0.3684 0.7932 0.1729 0.037 Uiso 1 1 calc R
C22 C 0.7939(4) 0.8356(3) 0.14973(16) 0.0701(9) Uani 1 1 d .
H22A H 0.8519 0.7608 0.1731 0.105 Uiso 1 1 calc R
H22B H 0.8392 0.8997 0.1604 0.105 Uiso 1 1 calc R
H22C H 0.8093 0.8190 0.1058 0.105 Uiso 1 1 calc R
C23 C 0.4733(5) 1.0408(3) 0.12838(18) 0.0843(12) Uani 1 1 d .
H23A H 0.3526 1.0707 0.1344 0.126 Uiso 1 1 calc R
H23B H 0.4982 1.0315 0.0845 0.126 Uiso 1 1 calc R
H23C H 0.5206 1.0994 0.1454 0.126 Uiso 1 1 calc R
C24 C 0.5377(4) 0.9200(3) 0.25230(14) 0.0662(9) Uani 1 1 d .
H24A H 0.5776 0.8430 0.2756 0.099 Uiso 1 1 calc R
H24B H 0.4195 0.9615 0.2609 0.099 Uiso 1 1 calc R
H24C H 0.6007 0.9727 0.2642 0.099 Uiso 1 1 calc R
C25 C 0.5840(4) 0.7357(3) 0.01425(13) 0.0665(9) Uani 1 1 d .
H25A H 0.6709 0.6575 0.0236 0.100 Uiso 1 1 calc R
H25B H 0.6295 0.8023 0.0178 0.100 Uiso 1 1 calc R
H25C H 0.5437 0.7344 -0.0276 0.100 Uiso 1 1 calc R
C26 C 0.3277(4) 0.6307(3) 0.05879(15) 0.0680(10) Uani 1 1 d .
H26A H 0.4156 0.5533 0.0687 0.102 Uiso 1 1 calc R
H26B H 0.2930 0.6298 0.0161 0.102 Uiso 1 1 calc R
H26C H 0.2325 0.6412 0.0860 0.102 Uiso 1 1 calc R
C27 C 0.2344(4) 0.9021(2) 0.04380(14) 0.0623(9) Uani 1 1 d .
H27A H 0.1378 0.9145 0.0706 0.093 Uiso 1 1 calc R
H27B H 0.2039 0.8921 0.0015 0.093 Uiso 1 1 calc R
H27C H 0.2713 0.9731 0.0461 0.093 Uiso 1 1 calc R
C28 C 0.7880(3) 0.31399(18) 0.34865(10) 0.0273(5) Uani 1 1 d .
H28A H 0.8362 0.3542 0.3801 0.033 Uiso 1 1 calc R
C29 C 0.4822(4) 0.2368(3) 0.33850(15) 0.0640(9) Uani 1 1 d .
H29A H 0.4001 0.3178 0.3302 0.096 Uiso 1 1 calc R
H29B H 0.4270 0.1841 0.3577 0.096 Uiso 1 1 calc R
H29C H 0.5338 0.2006 0.2999 0.096 Uiso 1 1 calc R
C30 C 0.7434(4) 0.0998(2) 0.43047(15) 0.0601(8) Uani 1 1 d .
H30A H 0.8305 0.1040 0.4585 0.090 Uiso 1 1 calc R
H30B H 0.7920 0.0373 0.3996 0.090 Uiso 1 1 calc R
H30C H 0.6583 0.0787 0.4537 0.090 Uiso 1 1 calc R
C31 C 0.5396(4) 0.3576(2) 0.45429(13) 0.0533(7) Uani 1 1 d .
H31A H 0.6223 0.3641 0.4837 0.080 Uiso 1 1 calc R
H31B H 0.4611 0.3254 0.4752 0.080 Uiso 1 1 calc R
H31C H 0.4793 0.4387 0.4370 0.080 Uiso 1 1 calc R
C32 C 0.9053(3) 0.0936(2) 0.26194(12) 0.0442(7) Uani 1 1 d .
H32A H 0.8258 0.1393 0.2307 0.066 Uiso 1 1 calc R
H32B H 0.8533 0.0475 0.2881 0.066 Uiso 1 1 calc R
H32C H 1.0035 0.0367 0.2420 0.066 Uiso 1 1 calc R
C33 C 1.0793(3) 0.2810(2) 0.25788(12) 0.0399(6) Uani 1 1 d .
H33A H 1.1094 0.3423 0.2809 0.060 Uiso 1 1 calc R
H33B H 1.0058 0.3211 0.2239 0.060 Uiso 1 1 calc R
H33C H 1.1801 0.2201 0.2416 0.060 Uiso 1 1 calc R
C34 C 1.1263(3) 0.1114(2) 0.36734(12) 0.0401(6) Uani 1 1 d .
H34A H 1.1629 0.1667 0.3926 0.060 Uiso 1 1 calc R
H34B H 1.2221 0.0554 0.3457 0.060 Uiso 1 1 calc R
H34C H 1.0760 0.0643 0.3936 0.060 Uiso 1 1 calc R

loop_
_atom_site_aniso_label
_atom_site_aniso_U_11
_atom_site_aniso_U_22
_atom_site_aniso_U_33
_atom_site_aniso_U_23
_atom_site_aniso_U_13
_atom_site_aniso_U_12
Zn1 0.03204(16) 0.02663(14) 0.02639(15) 0.00072(11) -0.00255(11) -0.00942(12)
Zn2 0.02805(15) 0.02507(14) 0.02961(15) 0.00318(11) -0.00442(11) -0.00782(11)
Si1 0.0605(5) 0.0330(4) 0.0444(4) 0.0062(3) -0.0082(4) -0.0221(4)
Si2 0.0501(4) 0.0314(4) 0.0305(4) 0.0024(3) -0.0075(3) -0.0042(3)
Si3 0.0337(4) 0.0294(3) 0.0438(4) 0.0065(3) 0.0021(3) -0.0110(3)
Si4 0.0290(3) 0.0269(3) 0.0332(4) 0.0007(3) -0.0042(3) -0.0072(3)
N1 0.0419(12) 0.0367(11) 0.0302(11) -0.0015(10) -0.0034(10) -0.0021(10)
N2 0.0351(11) 0.0308(10) 0.0348(11) 0.0027(9) -0.0090(9) -0.0149(9)
N3 0.0301(11) 0.0318(10) 0.0422(12) 0.0089(10) -0.0002(10) -0.0068(9)
C1 0.0499(17) 0.0597(18) 0.0348(15) 0.0014(14) 0.0032(13) -0.0017(14)
C2 0.0526(19) 0.092(3) 0.0409(18) -0.0069(19) 0.0037(15) 0.0099(19)
C3 0.087(3) 0.057(2) 0.0439(19) -0.0124(17) -0.0135(19) 0.024(2)
C4 0.085(2) 0.0410(16) 0.0402(17) -0.0117(14) -0.0177(17) 0.0013(16)
C5 0.0578(17) 0.0300(13) 0.0284(13) -0.0050(11) -0.0172(12) -0.0015(12)
C6 0.0620(18) 0.0361(14) 0.0426(16) 0.0033(13) -0.0206(14) -0.0226(13)
C7 0.0341(14) 0.0556(16) 0.0513(17) 0.0195(14) -0.0151(12) -0.0226(13)
C8 0.0309(14) 0.0420(14) 0.0467(16) 0.0180(13) 0.0024(12) -0.0122(12)
C9 0.0317(15) 0.0598(18) 0.068(2) 0.0335(17) -0.0009(14) -0.0081(14)
C10 0.0520(19) 0.0407(16) 0.078(2) 0.0165(17) 0.0237(18) 0.0024(14)
C11 0.060(2) 0.0347(15) 0.062(2) 0.0060(15) 0.0198(17) -0.0045(14)
C12 0.0470(16) 0.0330(13) 0.0442(16) 0.0044(13) 0.0109(13) -0.0095(12)
C13 0.0326(13) 0.0293(12) 0.0379(14) 0.0019(11) -0.0014(11) -0.0114(10)
C14 0.0320(13) 0.0278(12) 0.0387(14) 0.0036(11) -0.0041(11) -0.0137(10)
C15 0.0374(14) 0.0322(12) 0.0336(13) 0.0017(11) -0.0035(11) -0.0177(11)
C16 0.0384(14) 0.0358(13) 0.0384(15) 0.0018(12) -0.0035(11) -0.0143(12)
C17 0.0427(15) 0.0461(15) 0.0412(15) 0.0110(13) -0.0137(12) -0.0144(13)
C18 0.0618(18) 0.0496(16) 0.0320(14) 0.0047(13) -0.0141(13) -0.0260(15)
C19 0.0637(19) 0.0396(14) 0.0347(15) -0.0017(12) -0.0058(13) -0.0172(14)
C20 0.0475(16) 0.0357(14) 0.0372(15) 0.0038(12) -0.0079(12) -0.0111(12)
C21 0.0339(13) 0.0278(11) 0.0292(13) 0.0002(10) -0.0006(10) -0.0069(10)
C22 0.068(2) 0.083(2) 0.078(2) 0.0095(19) -0.0075(18) -0.0493(19)
C23 0.128(3) 0.0418(17) 0.091(3) 0.0167(18) -0.034(2) -0.040(2)
C24 0.101(3) 0.0407(16) 0.055(2) -0.0111(15) -0.0147(18) -0.0217(17)
C25 0.077(2) 0.071(2) 0.0334(16) 0.0090(15) 0.0058(15) -0.0017(18)
C26 0.098(3) 0.0561(18) 0.054(2) 0.0073(16) -0.0404(18) -0.0312(19)
C27 0.067(2) 0.0470(16) 0.057(2) 0.0017(15) -0.0263(16) 0.0016(15)
C28 0.0292(12) 0.0232(11) 0.0296(12) 0.0030(10) -0.0062(10) -0.0090(9)
C29 0.0550(19) 0.072(2) 0.080(2) 0.0082(18) -0.0077(17) -0.0412(17)
C30 0.0573(19) 0.0391(15) 0.079(2) 0.0229(15) 0.0141(17) -0.0112(14)
C31 0.0527(17) 0.0490(16) 0.0540(18) 0.0079(14) 0.0159(14) -0.0123(14)
C32 0.0500(16) 0.0325(13) 0.0474(16) -0.0040(12) -0.0082(13) -0.0102(12)
C33 0.0356(14) 0.0435(14) 0.0372(14) 0.0056(12) -0.0007(11) -0.0090(12)
C34 0.0291(13) 0.0405(14) 0.0454(15) 0.0037(12) -0.0028(11) -0.0048(11)

loop_
_atom_type_symbol
_atom_type_description
_atom_type_scat_dispersion_real
_atom_type_scat_dispersion_imag
_atom_type_scat_source
C C 0.0033 0.0016 'International Tables Vol C Tables 4.2.6.8 and 6.1.1.4'
H H 0.0000 0.0000 'International Tables Vol C Tables 4.2.6.8 and 6.1.1.4'
N N 0.0061 0.0033 'International Tables Vol C Tables 4.2.6.8 and 6.1.1.4'
Si Si 0.0817 0.0704 'International Tables Vol C Tables 4.2.6.8 and 6.1.1.4'
Zn Zn 0.2839 1.4301 'International Tables Vol C Tables 4.2.6.8 and 6.1.1.4'

loop_
_geom_angle_atom_site_label_1
_geom_angle_atom_site_label_2
_geom_angle_atom_site_label_3
_geom_angle
C21 Zn1 C13 123.16(9)
C21 Zn1 N2 122.98(8)
C13 Zn1 N2 95.90(8)
C21 Zn1 N1 122.42(9)
C13 Zn1 N1 102.06(8)
N2 Zn1 N1 80.24(8)
C21 Zn1 Zn2 143.26(7)
C13 Zn1 Zn2 51.95(6)
N2 Zn1 Zn2 43.97(5)
N1 Zn1 Zn2 91.72(6)
C28 Zn2 N2 138.91(8)
C28 Zn2 N3 122.76(9)
N2 Zn2 N3 80.99(8)
C28 Zn2 C13 119.55(9)
N2 Zn2 C13 89.94(8)
N3 Zn2 C13 90.78(8)
C28 Zn2 Zn1 152.38(6)
N2 Zn2 Zn1 45.77(5)
N3 Zn2 Zn1 83.30(6)
C13 Zn2 Zn1 44.19(6)
C21 Si1 C24 109.32(13)
C21 Si1 C22 111.46(12)
C24 Si1 C22 109.37(16)
C21 Si1 C23 115.33(13)
C24 Si1 C23 105.62(15)
C22 Si1 C23 105.45(17)
C21 Si2 C25 111.61(13)
C21 Si2 C26 112.52(13)
C25 Si2 C26 106.46(16)
C21 Si2 C27 112.61(12)
C25 Si2 C27 107.73(15)
C26 Si2 C27 105.49(14)
C28 Si3 C31 110.70(11)
C28 Si3 C30 116.55(12)
C31 Si3 C30 104.65(14)
C28 Si3 C29 109.71(12)
C31 Si3 C29 107.86(14)
C30 Si3 C29 106.95(14)
C28 Si4 C34 111.13(11)
C28 Si4 C33 112.23(11)
C34 Si4 C33 106.85(12)
C28 Si4 C32 111.42(11)
C34 Si4 C32 107.90(11)
C33 Si4 C32 107.06(12)
C1 N1 C5 119.1(2)
C1 N1 Zn1 126.79(19)
C5 N1 Zn1 113.40(17)
C6 N2 C7 111.83(19)
C6 N2 Zn2 120.71(15)
C7 N2 Zn2 108.31(15)
C6 N2 Zn1 110.02(15)
C7 N2 Zn1 114.20(15)
Zn2 N2 Zn1 90.26(7)
C8 N3 C12 119.2(2)
C8 N3 Zn2 112.05(16)
C12 N3 Zn2 127.52(17)
N1 C1 C2 122.5(3)
N1 C1 H1A 118.8
C2 C1 H1A 118.8
C3 C2 C1 118.1(3)
C3 C2 H2A 121.0
C1 C2 H2A 121.0
C2 C3 C4 120.1(3)
C2 C3 H3A 119.9
C4 C3 H3A 119.9
C3 C4 C5 119.4(3)
C3 C4 H4A 120.3
C5 C4 H4A 120.3
N1 C5 C4 120.8(3)
N1 C5 C6 116.9(2)
C4 C5 C6 122.3(3)
N2 C6 C5 111.77(19)
N2 C6 H6A 109.3
C5 C6 H6A 109.3
N2 C6 H6B 109.3
C5 C6 H6B 109.3
H6A C6 H6B 107.9
N2 C7 C8 110.15(19)
N2 C7 H7A 109.6
C8 C7 H7A 109.6
N2 C7 H7B 109.6
C8 C7 H7B 109.6
H7A C7 H7B 108.1
N3 C8 C9 120.7(3)
N3 C8 C7 115.5(2)
C9 C8 C7 123.9(3)
C10 C9 C8 118.6(3)
C10 C9 H9A 120.7
C8 C9 H9A 120.7
C11 C10 C9 120.5(3)
C11 C10 H10A 119.7
C9 C10 H10A 119.7
C10 C11 C12 118.1(3)
C10 C11 H11A 121.0
C12 C11 H11A 121.0
N3 C12 C11 123.0(3)
N3 C12 H12A 118.5
C11 C12 H12A 118.5
C14 C13 Zn1 166.3(2)
C14 C13 Zn2 96.04(17)
Zn1 C13 Zn2 83.86(8)
C13 C14 C15 176.7(2)
C16 C15 C20 118.9(2)
C16 C15 C14 121.5(2)
C20 C15 C14 119.7(2)
C17 C16 C15 120.1(2)
C17 C16 H16A 120.0
C15 C16 H16A 120.0
C18 C17 C16 120.4(2)
C18 C17 H17A 119.8
C16 C17 H17A 119.8
C19 C18 C17 120.0(2)
C19 C18 H18A 120.0
C17 C18 H18A 120.0
C18 C19 C20 120.3(2)
C18 C19 H19A 119.9
C20 C19 H19A 119.9
C19 C20 C15 120.4(2)
C19 C20 H20A 119.8
C15 C20 H20A 119.8
Si2 C21 Si1 119.85(13)
Si2 C21 Zn1 114.76(10)
Si1 C21 Zn1 107.29(11)
Si2 C21 H21A 104.4
Si1 C21 H21A 104.4
Zn1 C21 H21A 104.4
Si1 C22 H22A 109.5
Si1 C22 H22B 109.5
H22A C22 H22B 109.5
Si1 C22 H22C 109.5
H22A C22 H22C 109.5
H22B C22 H22C 109.5
Si1 C23 H23A 109.5
Si1 C23 H23B 109.5
H23A C23 H23B 109.5
Si1 C23 H23C 109.5
H23A C23 H23C 109.5
H23B C23 H23C 109.5
Si1 C24 H24A 109.5
Si1 C24 H24B 109.5
H24A C24 H24B 109.5
Si1 C24 H24C 109.5
H24A C24 H24C 109.5
H24B C24 H24C 109.5
Si2 C25 H25A 109.5
Si2 C25 H25B 109.5
H25A C25 H25B 109.5
Si2 C25 H25C 109.5
H25A C25 H25C 109.5
H25B C25 H25C 109.5
Si2 C26 H26A 109.5
Si2 C26 H26B 109.5
H26A C26 H26B 109.5
Si2 C26 H26C 109.5
H26A C26 H26C 109.5
H26B C26 H26C 109.5
Si2 C27 H27A 109.5
Si2 C27 H27B 109.5
H27A C27 H27B 109.5
Si2 C27 H27C 109.5
H27A C27 H27C 109.5
H27B C27 H27C 109.5
Si3 C28 Si4 117.65(11)
Si3 C28 Zn2 109.20(11)
Si4 C28 Zn2 113.07(12)
Si3 C28 H28A 105.3
Si4 C28 H28A 105.3
Zn2 C28 H28A 105.3
Si3 C29 H29A 109.5
Si3 C29 H29B 109.5
H29A C29 H29B 109.5
Si3 C29 H29C 109.5
H29A C29 H29C 109.5
H29B C29 H29C 109.5
Si3 C30 H30A 109.5
Si3 C30 H30B 109.5
H30A C30 H30B 109.5
Si3 C30 H30C 109.5
H30A C30 H30C 109.5
H30B C30 H30C 109.5
Si3 C31 H31A 109.5
Si3 C31 H31B 109.5
H31A C31 H31B 109.5
Si3 C31 H31C 109.5
H31A C31 H31C 109.5
H31B C31 H31C 109.5
Si4 C32 H32A 109.5
Si4 C32 H32B 109.5
H32A C32 H32B 109.5
Si4 C32 H32C 109.5
H32A C32 H32C 109.5
H32B C32 H32C 109.5
Si4 C33 H33A 109.5
Si4 C33 H33B 109.5
H33A C33 H33B 109.5
Si4 C33 H33C 109.5
H33A C33 H33C 109.5
H33B C33 H33C 109.5
Si4 C34 H34A 109.5
Si4 C34 H34B 109.5
H34A C34 H34B 109.5
Si4 C34 H34C 109.5
H34A C34 H34C 109.5
H34B C34 H34C 109.5

loop_
_geom_bond_atom_site_label_1
_geom_bond_atom_site_label_2
_geom_bond_distance
Zn1 C21 2.022(2)
Zn1 C13 2.050(2)
Zn1 N2 2.0957(18)
Zn1 N1 2.1124(19)
Zn1 Zn2 2.9246(4)
Zn2 C28 1.998(2)
Zn2 N2 2.0305(19)
Zn2 N3 2.1163(19)
Zn2 C13 2.316(2)
Si1 C21 1.849(2)
Si1 C24 1.868(3)
Si1 C22 1.874(3)
Si1 C23 1.893(3)
Si2 C21 1.836(2)
Si2 C25 1.869(3)
Si2 C26 1.874(3)
Si2 C27 1.886(3)
Si3 C28 1.848(2)
Si3 C31 1.866(3)
Si3 C30 1.877(3)
Si3 C29 1.879(3)
Si4 C28 1.852(2)
Si4 C34 1.877(3)
Si4 C33 1.879(3)
Si4 C32 1.881(2)
N1 C1 1.337(3)
N1 C5 1.343(3)
N2 C6 1.456(3)
N2 C7 1.475(3)
N3 C8 1.338(3)
N3 C12 1.342(3)
C1 C2 1.385(4)
C1 H1A 0.9500
C2 C3 1.368(5)
C2 H2A 0.9500
C3 C4 1.366(5)
C3 H3A 0.9500
C4 C5 1.388(4)
C4 H4A 0.9500
C5 C6 1.495(4)
C6 H6A 0.9900
C6 H6B 0.9900
C7 C8 1.497(4)
C7 H7A 0.9900
C7 H7B 0.9900
C8 C9 1.401(3)
C9 C10 1.379(4)
C9 H9A 0.9500
C10 C11 1.361(4)
C10 H10A 0.9500
C11 C12 1.374(4)
C11 H11A 0.9500
C12 H12A 0.9500
C13 C14 1.222(3)
C14 C15 1.447(3)
C15 C16 1.391(3)
C15 C20 1.398(3)
C16 C17 1.390(3)
C16 H16A 0.9500
C17 C18 1.379(3)
C17 H17A 0.9500
C18 C19 1.375(4)
C18 H18A 0.9500
C19 C20 1.384(3)
C19 H19A 0.9500
C20 H20A 0.9500
C21 H21A 1.0000
C22 H22A 0.9800
C22 H22B 0.9800
C22 H22C 0.9800
C23 H23A 0.9800
C23 H23B 0.9800
C23 H23C 0.9800
C24 H24A 0.9800
C24 H24B 0.9800
C24 H24C 0.9800
C25 H25A 0.9800
C25 H25B 0.9800
C25 H25C 0.9800
C26 H26A 0.9800
C26 H26B 0.9800
C26 H26C 0.9800
C27 H27A 0.9800
C27 H27B 0.9800
C27 H27C 0.9800
C28 H28A 1.0000
C29 H29A 0.9800
C29 H29B 0.9800
C29 H29C 0.9800
C30 H30A 0.9800
C30 H30B 0.9800
C30 H30C 0.9800
C31 H31A 0.9800
C31 H31B 0.9800
C31 H31C 0.9800
C32 H32A 0.9800
C32 H32B 0.9800
C32 H32C 0.9800
C33 H33A 0.9800
C33 H33B 0.9800
C33 H33C 0.9800
C34 H34A 0.9800
C34 H34B 0.9800
C34 H34C 0.9800
